data_4100783
loop_
_publ_author_name
'Masahiko Ochiai'
'Yong-Shou Lin'
'Jun Yamada'
'Hanae Misawa'
'Saiko Arai'
'Kazuko Matsumoto'

_publ_section_title
;
Reactions of a Platinum(III) Dimeric Complex with Alkynes in Water: Novel
Approach to \a-Aminoketone, \a-Iminoketone, and \a,\b-Diimine via
Ketonyl-Pt(III) Dinuclear Complexes
;
_journal_name_full 'Journal of the American Chemical Society'
_journal_page_first 2536
_journal_page_last 2545
_journal_paper_doi 10.1021/ja0302634
_journal_volume 126
_journal_year 2004
_chemical_formula_sum 'C14.5 H43 N9 O13.5 Pt2'
_chemical_formula_weight 949.76
_space_group_IT_number 2
_space_group_name_Hall '-P 1'
_space_group_name_H-M_alt 'P -1'
_symmetry_cell_setting triclinic
_symmetry_space_group_name_Hall '-P 1'
_symmetry_space_group_name_H-M 'P -1'
_cell_angle_alpha 106.8670(10)
_cell_angle_beta 100.7410(10)
_cell_angle_gamma 93.3400(10)
_cell_formula_units_Z 2
_cell_length_a 9.6133(6)
_cell_length_b 10.0893(7)
_cell_length_c 17.1561(11)
_cell_measurement_temperature 293(2)
_cell_volume 1553.30(18)
_diffrn_ambient_temperature 293(2)
_exptl_crystal_density_diffrn 2.031
_cod_depositor_comments
;
The following automatic conversions were performed:
'_symmetry_cell_setting' value 'Triclinic' changed to 'triclinic'
according to '/home/saulius/struct/CIF-dictionaries/cif_core.dic'
dictionary named 'cif_core.dic' version 2.4.1 from 2010-06-29.

Automatic conversion script
Id: cif_fix_enum 1527 2010-12-29 10:47:43Z saulius 
;
_cod_original_formula_sum 'C14.50 H43 N9 O13.50 Pt2'
_cod_database_code 4100783

loop_
_symmetry_equiv_pos_as_xyz
'x, y, z'
'-x, -y, -z'

loop_
_atom_site_label
_atom_site_type_symbol
_atom_site_fract_x
_atom_site_fract_y
_atom_site_fract_z
_atom_site_U_iso_or_equiv
_atom_site_adp_type
_atom_site_occupancy
_atom_site_symmetry_multiplicity
_atom_site_calc_flag
_atom_site_refinement_flags
_atom_site_disorder_assembly
_atom_site_disorder_group
C1 C -0.0013(18) 0.9011(19) 0.7569(11) 0.064(5) Uiso 1 1 d . . .
C4 C 0.2972(18) 0.6171(19) 0.7046(10) 0.055(4) Uani 1 1 d . . .
C10 C -0.140(2) 0.403(2) 0.7459(13) 0.076(6) Uani 1 1 d . . .
C2 C 0.032(3) 0.903(3) 0.6810(18) 0.114(8) Uiso 1 1 d . . .
C3 C -0.059(4) 0.808(4) 0.609(2) 0.151(12) Uiso 1 1 d . . .
C13 C -0.176(3) 0.385(3) 0.6532(15) 0.123(10) Uani 1 1 d . . .
C12 C -0.126(3) 0.271(3) 0.769(2) 0.148(13) Uani 1 1 d . . .
C11 C -0.263(2) 0.467(4) 0.7890(15) 0.141(12) Uani 1 1 d . . .
C7 C 0.440(6) 0.666(4) 0.615(3) 0.26(3) Uani 1 1 d . . .
C8 C 0.394(4) 0.424(3) 0.6092(15) 0.154(14) Uani 1 1 d . . .
C9 C -0.0091(18) 0.5099(18) 0.7843(11) 0.056(4) Uani 1 1 d . . .
C6 C 0.192(4) 0.527(5) 0.5563(15) 0.23(2) Uani 1 1 d . . .
C5 C 0.333(3) 0.559(3) 0.6211(12) 0.092(7) Uani 1 1 d . . .
N1 N 0.3417(16) 0.5690(17) 0.7644(9) 0.070(4) Uani 1 1 d . . .
N20 N 0.8518(17) 0.7404(17) 0.0282(10) 0.076(4) Uiso 1 1 d . . .
N2 N 0.1062(16) 0.4870(15) 0.8263(8) 0.061(4) Uani 1 1 d . . .
N10 N 0.4478(17) 0.3045(19) 0.8504(11) 0.075(4) Uiso 1 1 d . . .
N3 N 0.2897(14) 0.9573(13) 0.8544(8) 0.055(4) Uani 1 1 d . . .
N4 N 0.0467(15) 0.8628(14) 0.9147(8) 0.060(4) Uani 1 1 d . . .
N6 N 0.2473(13) 0.6375(13) 0.9931(8) 0.051(3) Uani 1 1 d . . .
N30 N 0.3106(17) 0.0165(17) 0.1008(10) 0.071(4) Uiso 1 1 d . . .
N5 N 0.4872(13) 0.7246(13) 0.9355(9) 0.054(4) Uani 1 1 d . . .
O13 O 0.4732(16) 0.4196(18) 0.9044(10) 0.102(5) Uiso 1 1 d . . .
O4 O -0.0188(12) 0.6301(12) 0.7696(8) 0.070(4) Uani 1 1 d . . .
O3 O 0.2184(14) 0.7195(13) 0.7148(7) 0.067(3) Uani 1 1 d . . .
O11 O 0.3924(16) 0.2988(16) 0.7791(10) 0.102(5) Uiso 1 1 d . . .
O21 O 0.829(3) 0.737(3) 0.0976(18) 0.141(9) Uiso 0.70 1 d P . .
O23 O 0.9249(15) 0.6484(17) -0.0046(10) 0.100(5) Uiso 1 1 d . . .
O12 O 0.5019(14) 0.2056(15) 0.8671(8) 0.084(4) Uiso 1 1 d . . .
O33 O 0.3728(18) 0.1146(19) 0.1602(11) 0.115(5) Uiso 1 1 d . . .
O1 O 0.144(3) 0.985(3) 0.6782(14) 0.170(8) Uiso 1 1 d . . .
O22 O 0.835(2) 0.841(2) 0.0136(12) 0.000(4) Uiso 0.30 1 d P . .
O31 O 0.3769(13) -0.0195(13) 0.0412(7) 0.070(3) Uiso 1 1 d . . .
O32 O 0.1955(15) -0.0523(15) 0.0944(8) 0.084(4) Uiso 1 1 d . . .
Pt2 Pt 0.29148(6) 0.61160(6) 0.87747(3) 0.0418(2) Uani 1 1 d . . .
Pt1 Pt 0.13872(6) 0.78885(6) 0.81595(4) 0.0436(2) Uani 1 1 d . . .
O2 O 0.002(7) 0.881(6) 0.551(4) 0.46(3) Uiso 1 1 d . . .

loop_
_atom_site_aniso_label
_atom_site_aniso_U_11
_atom_site_aniso_U_22
_atom_site_aniso_U_33
_atom_site_aniso_U_23
_atom_site_aniso_U_13
_atom_site_aniso_U_12
C4 0.063(11) 0.067(12) 0.042(10) 0.024(9) 0.013(8) 0.027(10)
C10 0.058(12) 0.077(14) 0.081(14) 0.035(12) -0.019(11) -0.021(10)
C13 0.106(18) 0.14(2) 0.088(17) 0.027(16) -0.050(14) -0.025(16)
C12 0.14(2) 0.074(17) 0.20(3) 0.066(19) -0.08(2) -0.054(16)
C11 0.068(16) 0.24(4) 0.083(17) 0.01(2) 0.002(13) -0.022(19)
C7 0.49(8) 0.15(3) 0.19(4) 0.03(3) 0.24(5) -0.03(5)
C8 0.24(3) 0.15(3) 0.073(16) 0.007(17) 0.044(19) 0.13(3)
C9 0.062(11) 0.051(11) 0.060(11) 0.021(10) 0.016(9) 0.013(9)
C6 0.24(4) 0.37(6) 0.042(15) -0.01(2) 0.03(2) 0.19(4)
C5 0.125(19) 0.12(2) 0.049(12) 0.032(13) 0.033(12) 0.042(16)
N1 0.078(11) 0.090(12) 0.049(9) 0.022(9) 0.021(8) 0.040(9)
N2 0.073(10) 0.059(9) 0.047(8) 0.017(8) -0.001(7) 0.015(8)
N3 0.062(9) 0.035(7) 0.064(9) 0.014(7) 0.008(7) 0.007(6)
N4 0.080(10) 0.059(9) 0.064(9) 0.036(8) 0.039(8) 0.033(8)
N6 0.058(8) 0.046(8) 0.051(8) 0.019(7) 0.015(7) 0.003(7)
N5 0.043(8) 0.038(8) 0.080(10) 0.017(7) 0.009(7) 0.001(6)
O4 0.059(7) 0.050(7) 0.098(9) 0.036(7) -0.011(7) 0.008(6)
O3 0.105(10) 0.064(8) 0.053(7) 0.035(7) 0.032(7) 0.033(8)
Pt2 0.0508(4) 0.0380(4) 0.0388(4) 0.0151(3) 0.0074(3) 0.0143(3)
Pt1 0.0523(4) 0.0397(4) 0.0456(4) 0.0192(3) 0.0141(3) 0.0165(3)

loop_
_geom_bond_atom_site_label_1
_geom_bond_atom_site_label_2
_geom_bond_distance
_geom_bond_site_symmetry_2
_geom_bond_publ_flag
C1 C2 1.40(3) . ?
C1 Pt1 2.111(18) . ?
C4 N1 1.27(2) . ?
C4 O3 1.307(19) . ?
C4 C5 1.50(2) . ?
C10 C12 1.51(3) . ?
C10 C13 1.52(3) . ?
C10 C9 1.52(2) . ?
C10 C11 1.58(3) . ?
C2 O1 1.34(3) . ?
C2 C3 1.42(4) . ?
C3 O2 1.59(7) . ?
C7 C5 1.48(4) . ?
C8 C5 1.49(3) . ?
C9 N2 1.28(2) . ?
C9 O4 1.313(19) . ?
C6 C5 1.53(4) . ?
N1 Pt2 2.017(14) . ?
N20 O22 1.13(2) . ?
N20 O23 1.262(19) . ?
N20 O21 1.26(3) . ?
N2 Pt2 2.010(15) . ?
N10 O11 1.225(19) . ?
N10 O12 1.231(19) . ?
N10 O13 1.235(19) . ?
N3 Pt1 2.034(13) . ?
N4 Pt1 2.028(12) . ?
N6 Pt2 2.052(12) . ?
N30 O33 1.221(19) . ?
N30 O32 1.240(18) . ?
N30 O31 1.280(18) . ?
N5 Pt2 2.055(12) . ?
O4 Pt1 2.005(11) . ?
O3 Pt1 1.985(11) . ?
Pt2 Pt1 2.7004(8) . ?
